data_2234638
loop_
_publ_author_name
'Liu, Guang-Xiang'

_publ_section_title
;
 <i>N</i>-Benzyl-<i>N</i>,<i>N</i>-dimethyloctadecan-1-aminium
 (2-thioxo-1,3-dithiole-4,5-dithiolato-\k^2^<i>S</i>^4^,<i>S</i>^5^)nickelate(III)
;
_journal_coeditor_code HB6730
_journal_issue 5
_journal_name_full 'Acta Crystallographica Section E'
_journal_page_first m678
_journal_paper_doi 10.1107/S1600536812016698
_journal_volume 68
_journal_year 2012
_chemical_formula_iupac '(C27 H50 N) [Ni (C3 S5)2]'
_chemical_formula_moiety 'C27 H50 N +, C6 Ni S10 -'
_chemical_formula_sum 'C33 H50 N Ni S10'
_chemical_formula_weight 840.05
_chemical_name_systematic
;
<i>N</i>-Benzyl-<i>N</i>,<i>N</i>-dimethyloctadecan-1-aminium
(2-thioxo-1,3-dithiole-4,5-dithiolato-
\k^2^<i>S</i>^4^,<i>S</i>^5^)nickelate(III)
;
_space_group_IT_number 2
_symmetry_cell_setting triclinic
_symmetry_space_group_name_Hall '-P 1'
_symmetry_space_group_name_H-M 'P -1'
_atom_sites_solution_hydrogens geom
_atom_sites_solution_primary direct
_atom_sites_solution_secondary difmap
_audit_creation_method SHELXL-97
_cell_angle_alpha 80.388(2)
_cell_angle_beta 84.699(2)
_cell_angle_gamma 87.431(2)
_cell_formula_units_Z 4
_cell_length_a 12.1626(16)
_cell_length_b 12.2384(16)
_cell_length_c 27.778(4)
_cell_measurement_reflns_used 4822
_cell_measurement_temperature 293(2)
_cell_measurement_theta_max 25.01
_cell_measurement_theta_min 2.34
_cell_volume 4057.5(10)
_computing_cell_refinement 'SAINT (Bruker, 2000)'
_computing_data_collection 'SMART (Bruker, 2000)'
_computing_data_reduction 'SAINT (Bruker, 2000)'
_computing_molecular_graphics 'SHELXTL (Sheldrick, 2008)'
_computing_publication_material 'SHELXTL (Sheldrick, 2008)'
_computing_structure_refinement 'SHELXL97 (Sheldrick, 2008)'
_computing_structure_solution 'SHELXS97 (Sheldrick, 2008)'
_diffrn_ambient_temperature 293(2)
_diffrn_measured_fraction_theta_full 0.995
_diffrn_measured_fraction_theta_max 0.995
_diffrn_measurement_device_type 'Bruker SMART APEX CCD'
_diffrn_measurement_method 'phi and omega scans'
_diffrn_radiation_monochromator graphite
_diffrn_radiation_source 'sealed tube'
_diffrn_radiation_type MoK\a
_diffrn_radiation_wavelength 0.71073
_diffrn_reflns_av_R_equivalents 0.0471
_diffrn_reflns_av_sigmaI/netI 0.0768
_diffrn_reflns_limit_h_max 14
_diffrn_reflns_limit_h_min -14
_diffrn_reflns_limit_k_max 14
_diffrn_reflns_limit_k_min -14
_diffrn_reflns_limit_l_max 33
_diffrn_reflns_limit_l_min -33
_diffrn_reflns_number 32319
_diffrn_reflns_theta_full 25.50
_diffrn_reflns_theta_max 25.50
_diffrn_reflns_theta_min 2.34
_exptl_absorpt_coefficient_mu 1.017
_exptl_absorpt_correction_T_max 0.8876
_exptl_absorpt_correction_T_min 0.7778
_exptl_absorpt_correction_type multi-scan
_exptl_absorpt_process_details '(SADABS; Bruker, 2000)'
_exptl_crystal_colour 'dark green'
_exptl_crystal_density_diffrn 1.375
_exptl_crystal_density_method 'not measured'
_exptl_crystal_description pillar
_exptl_crystal_F_000 1772
_exptl_crystal_size_max 0.26
_exptl_crystal_size_mid 0.14
_exptl_crystal_size_min 0.12
_refine_diff_density_max 0.358
_refine_diff_density_min -0.320
_refine_ls_extinction_method none
_refine_ls_goodness_of_fit_ref 1.008
_refine_ls_hydrogen_treatment constr
_refine_ls_matrix_type full
_refine_ls_number_parameters 817
_refine_ls_number_reflns 15041
_refine_ls_number_restraints 0
_refine_ls_restrained_S_all 1.008
_refine_ls_R_factor_all 0.1045
_refine_ls_R_factor_gt 0.0476
_refine_ls_shift/su_max 0.001
_refine_ls_shift/su_mean 0.000
_refine_ls_structure_factor_coef Fsqd
_refine_ls_weighting_details 'calc w=1/[\s^2^(Fo^2^)+(0.0429P)^2^] where P=(Fo^2^+2Fc^2^)/3'
_refine_ls_weighting_scheme calc
_refine_ls_wR_factor_gt 0.1009
_refine_ls_wR_factor_ref 0.1276
_reflns_number_gt 8322
_reflns_number_total 15041
_reflns_threshold_expression I>2\s(I)
_cod_data_source_file hb6730.cif
_cod_data_source_block I
_cod_original_cell_volume 4057.4(9)
_cod_database_code 2234638
_cod_database_fobs_code 2234638

loop_
_symmetry_equiv_pos_as_xyz
'x, y, z'
'-x, -y, -z'

loop_
_atom_site_type_symbol
_atom_site_label
_atom_site_fract_x
_atom_site_fract_y
_atom_site_fract_z
_atom_site_U_iso_or_equiv
_atom_site_adp_type
_atom_site_calc_flag
_atom_site_refinement_flags
_atom_site_occupancy
_atom_site_symmetry_multiplicity
Ni Ni1 0.05179(4) 0.35723(4) 0.032575(16) 0.04308(14) Uani d . 1 1
Ni Ni2 0.69111(4) 0.10274(4) 0.254025(17) 0.05030(15) Uani d . 1 1
S S1 0.08628(8) 0.48570(8) 0.07358(4) 0.0545(3) Uani d . 1 1
S S2 0.19929(9) 0.38608(8) -0.01624(4) 0.0590(3) Uani d . 1 1
S S3 0.37592(9) 0.55667(9) -0.02434(4) 0.0631(3) Uani d . 1 1
S S4 0.27316(9) 0.64806(8) 0.05830(4) 0.0598(3) Uani d . 1 1
S S5 0.48282(10) 0.74269(10) 0.00753(4) 0.0778(4) Uani d . 1 1
S S6 0.02245(8) 0.22901(8) -0.00930(3) 0.0537(3) Uani d . 1 1
S S7 -0.09346(8) 0.31986(8) 0.08262(3) 0.0520(3) Uani d . 1 1
S S8 -0.26307(8) 0.14141(9) 0.08832(4) 0.0582(3) Uani d . 1 1
S S9 -0.15202(9) 0.05522(8) 0.00610(4) 0.0607(3) Uani d . 1 1
S S10 -0.35037(11) -0.05852(11) 0.05959(5) 0.0867(4) Uani d . 1 1
S S11 0.55325(9) 0.05210(10) 0.30595(4) 0.0687(3) Uani d . 1 1
S S12 0.65622(8) -0.01272(8) 0.20693(4) 0.0584(3) Uani d . 1 1
S S13 0.47558(9) -0.17986(9) 0.21650(4) 0.0698(3) Uani d . 1 1
S S14 0.38445(9) -0.12578(10) 0.30928(4) 0.0716(3) Uani d . 1 1
S S15 0.27330(11) -0.29187(10) 0.26532(5) 0.0878(4) Uani d . 1 1
S S16 0.82672(8) 0.15752(8) 0.20082(3) 0.0553(3) Uani d . 1 1
S S17 0.72739(9) 0.21521(9) 0.30230(4) 0.0673(3) Uani d . 1 1
S S18 0.91155(10) 0.37827(9) 0.29458(4) 0.0715(3) Uani d . 1 1
S S19 0.99621(9) 0.33305(9) 0.19927(4) 0.0639(3) Uani d . 1 1
S S20 1.11358(11) 0.49132(10) 0.24523(5) 0.0823(4) Uani d . 1 1
C C1 0.2066(3) 0.5381(3) 0.04195(13) 0.0458(9) Uani d . 1 1
C C2 0.2543(3) 0.4952(3) 0.00342(14) 0.0495(10) Uani d . 1 1
C C3 0.3832(3) 0.6548(3) 0.01319(13) 0.0539(10) Uani d . 1 1
C C4 -0.0936(3) 0.1692(3) 0.02237(13) 0.0445(9) Uani d . 1 1
C C5 -0.1446(3) 0.2096(3) 0.06152(13) 0.0445(9) Uani d . 1 1
C C6 -0.2612(3) 0.0408(3) 0.05143(13) 0.0559(10) Uani d . 1 1
C C7 0.4994(3) -0.0516(3) 0.28179(14) 0.0560(11) Uani d . 1 1
C C8 0.5432(3) -0.0792(3) 0.23878(15) 0.0526(10) Uani d . 1 1
C C9 0.3723(3) -0.2051(3) 0.26411(15) 0.0648(12) Uani d . 1 1
C C10 0.8830(3) 0.2570(3) 0.22686(15) 0.0552(10) Uani d . 1 1
C C11 0.8407(3) 0.2809(3) 0.27110(15) 0.0562(10) Uani d . 1 1
C C12 1.0123(3) 0.4058(3) 0.24629(14) 0.0602(11) Uani d . 1 1
C C13 -0.4816(4) -0.1271(4) 0.57662(17) 0.0990(17) Uani d . 1 1
H H13A -0.5311 -0.0880 0.5543 0.148 Uiso calc R 1 1
H H13B -0.5216 -0.1509 0.6078 0.148 Uiso calc R 1 1
H H13C -0.4494 -0.1905 0.5638 0.148 Uiso calc R 1 1
C C14 -0.3907(4) -0.0509(4) 0.58300(17) 0.0916(16) Uani d . 1 1
H H14A -0.4241 0.0139 0.5951 0.110 Uiso calc R 1 1
H H14B -0.3446 -0.0891 0.6076 0.110 Uiso calc R 1 1
C C15 -0.3207(4) -0.0145(4) 0.53761(17) 0.0869(15) Uani d . 1 1
H H15A -0.3676 0.0231 0.5132 0.104 Uiso calc R 1 1
H H15B -0.2883 -0.0798 0.5257 0.104 Uiso calc R 1 1
C C16 -0.2275(4) 0.0626(4) 0.54168(16) 0.0806(14) Uani d . 1 1
H H16A -0.2589 0.1284 0.5535 0.097 Uiso calc R 1 1
H H16B -0.1790 0.0253 0.5655 0.097 Uiso calc R 1 1
C C17 -0.1607(4) 0.0967(4) 0.49352(16) 0.0817(14) Uani d . 1 1
H H17A -0.2099 0.1336 0.4699 0.098 Uiso calc R 1 1
H H17B -0.1306 0.0303 0.4818 0.098 Uiso calc R 1 1
C C18 -0.0667(4) 0.1725(4) 0.49489(16) 0.0794(14) Uani d . 1 1
H H18A -0.0175 0.1364 0.5186 0.095 Uiso calc R 1 1
H H18B -0.0965 0.2398 0.5059 0.095 Uiso calc R 1 1
C C19 -0.0007(4) 0.2033(4) 0.44582(16) 0.0769(13) Uani d . 1 1
H H19A 0.0276 0.1358 0.4345 0.092 Uiso calc R 1 1
H H19B -0.0497 0.2407 0.4223 0.092 Uiso calc R 1 1
C C20 0.0949(3) 0.2772(4) 0.44726(15) 0.0733(13) Uani d . 1 1
H H20A 0.0662 0.3457 0.4575 0.088 Uiso calc R 1 1
H H20B 0.1424 0.2409 0.4717 0.088 Uiso calc R 1 1
C C21 0.1637(3) 0.3050(4) 0.39889(15) 0.0740(13) Uani d . 1 1
H H21A 0.1168 0.3434 0.3747 0.089 Uiso calc R 1 1
H H21B 0.1906 0.2364 0.3881 0.089 Uiso calc R 1 1
C C22 0.2614(3) 0.3760(4) 0.40075(15) 0.0719(12) Uani d . 1 1
H H22A 0.2339 0.4467 0.4092 0.086 Uiso calc R 1 1
H H22B 0.3049 0.3402 0.4268 0.086 Uiso calc R 1 1
C C23 0.3359(3) 0.3977(4) 0.35408(15) 0.0740(13) Uani d . 1 1
H H23A 0.2925 0.4333 0.3279 0.089 Uiso calc R 1 1
H H23B 0.3641 0.3272 0.3457 0.089 Uiso calc R 1 1
C C24 0.4328(4) 0.4695(4) 0.35642(15) 0.0779(14) Uani d . 1 1
H H24A 0.4751 0.4352 0.3832 0.094 Uiso calc R 1 1
H H24B 0.4047 0.5409 0.3637 0.094 Uiso calc R 1 1
C C25 0.5095(3) 0.4883(3) 0.30979(14) 0.0648(12) Uani d . 1 1
H H25A 0.4664 0.5187 0.2827 0.078 Uiso calc R 1 1
H H25B 0.5407 0.4172 0.3035 0.078 Uiso calc R 1 1
C C26 0.6033(3) 0.5655(4) 0.31108(14) 0.0697(12) Uani d . 1 1
H H26A 0.5726 0.6353 0.3193 0.084 Uiso calc R 1 1
H H26B 0.6495 0.5329 0.3367 0.084 Uiso calc R 1 1
C C27 0.6743(3) 0.5881(3) 0.26295(13) 0.0633(11) Uani d . 1 1
H H27A 0.7085 0.5187 0.2559 0.076 Uiso calc R 1 1
H H27B 0.6271 0.6159 0.2370 0.076 Uiso calc R 1 1
C C28 0.7639(3) 0.6704(3) 0.26225(13) 0.0620(11) Uani d . 1 1
H H28A 0.8151 0.6396 0.2861 0.074 Uiso calc R 1 1
H H28B 0.7306 0.7376 0.2721 0.074 Uiso calc R 1 1
C C29 0.8278(3) 0.6999(3) 0.21268(14) 0.0644(12) Uani d . 1 1
H H29A 0.8604 0.6330 0.2021 0.077 Uiso calc R 1 1
H H29B 0.7780 0.7337 0.1888 0.077 Uiso calc R 1 1
C C30 0.9176(3) 0.7791(3) 0.21544(13) 0.0600(11) Uani d . 1 1
H H30A 0.9675 0.7425 0.2388 0.072 Uiso calc R 1 1
H H30B 0.8836 0.8423 0.2286 0.072 Uiso calc R 1 1
C C31 0.9149(3) 0.8873(3) 0.13133(13) 0.0631(11) Uani d . 1 1
H H31A 0.8754 0.9456 0.1454 0.095 Uiso calc R 1 1
H H31B 0.8633 0.8388 0.1223 0.095 Uiso calc R 1 1
H H31C 0.9605 0.9188 0.1027 0.095 Uiso calc R 1 1
C C32 1.0434(3) 0.7289(3) 0.14640(15) 0.0694(12) Uani d . 1 1
H H32A 0.9893 0.6807 0.1391 0.104 Uiso calc R 1 1
H H32B 1.0905 0.6880 0.1694 0.104 Uiso calc R 1 1
H H32C 1.0870 0.7579 0.1168 0.104 Uiso calc R 1 1
C C33 1.0686(3) 0.8990(3) 0.18233(13) 0.0603(11) Uani d . 1 1
H H33A 1.0274 0.9597 0.1947 0.072 Uiso calc R 1 1
H H33B 1.1068 0.8579 0.2091 0.072 Uiso calc R 1 1
C C34 1.1540(3) 0.9476(3) 0.14287(14) 0.0532(10) Uani d . 1 1
C C35 1.2525(3) 0.8925(3) 0.13538(15) 0.0662(12) Uani d . 1 1
H H35 1.2643 0.8225 0.1534 0.079 Uiso calc R 1 1
C C36 1.3354(4) 0.9389(4) 0.10130(17) 0.0789(14) Uani d . 1 1
H H36 1.4023 0.9005 0.0968 0.095 Uiso calc R 1 1
C C37 1.3180(5) 1.0408(4) 0.07455(16) 0.0792(15) Uani d . 1 1
H H37 1.3733 1.0717 0.0516 0.095 Uiso calc R 1 1
C C38 1.2212(5) 1.0979(4) 0.08092(17) 0.0808(15) Uani d . 1 1
H H38 1.2098 1.1672 0.0621 0.097 Uiso calc R 1 1
C C39 1.1385(4) 1.0523(4) 0.11584(16) 0.0674(12) Uani d . 1 1
H H39 1.0728 1.0922 0.1210 0.081 Uiso calc R 1 1
C C40 -0.0553(5) 0.3611(5) 0.6307(2) 0.128(2) Uani d . 1 1
H H40A -0.0117 0.3257 0.6564 0.193 Uiso calc R 1 1
H H40B -0.1107 0.3117 0.6257 0.193 Uiso calc R 1 1
H H40C -0.0903 0.4274 0.6399 0.193 Uiso calc R 1 1
C C41 0.0174(4) 0.3900(4) 0.58462(18) 0.0980(16) Uani d . 1 1
H H41A -0.0279 0.4258 0.5592 0.118 Uiso calc R 1 1
H H41B 0.0481 0.3218 0.5748 0.118 Uiso calc R 1 1
C C42 0.1109(4) 0.4643(4) 0.58701(16) 0.0789(13) Uani d . 1 1
H H42A 0.1576 0.4280 0.6118 0.095 Uiso calc R 1 1
H H42B 0.0807 0.5321 0.5974 0.095 Uiso calc R 1 1
C C43 0.1815(4) 0.4942(4) 0.53954(16) 0.0811(14) Uani d . 1 1
H H43A 0.2116 0.4260 0.5294 0.097 Uiso calc R 1 1
H H43B 0.1342 0.5293 0.5148 0.097 Uiso calc R 1 1
C C44 0.2751(4) 0.5688(4) 0.54003(16) 0.0816(14) Uani d . 1 1
H H44A 0.3235 0.5335 0.5643 0.098 Uiso calc R 1 1
H H44B 0.2455 0.6369 0.5504 0.098 Uiso calc R 1 1
C C45 0.3429(4) 0.5977(4) 0.49172(16) 0.0810(14) Uani d . 1 1
H H45A 0.3725 0.5297 0.4814 0.097 Uiso calc R 1 1
H H45B 0.2946 0.6332 0.4674 0.097 Uiso calc R 1 1
C C46 0.4369(4) 0.6729(4) 0.49267(16) 0.0802(14) Uani d . 1 1
H H46A 0.4840 0.6381 0.5176 0.096 Uiso calc R 1 1
H H46B 0.4068 0.7415 0.5024 0.096 Uiso calc R 1 1
C C47 0.5081(4) 0.7010(4) 0.44420(16) 0.0788(13) Uani d . 1 1
H H47A 0.5393 0.6327 0.4347 0.095 Uiso calc R 1 1
H H47B 0.4611 0.7350 0.4191 0.095 Uiso calc R 1 1
C C48 0.6011(4) 0.7779(4) 0.44564(16) 0.0789(13) Uani d . 1 1
H H48A 0.5695 0.8475 0.4536 0.095 Uiso calc R 1 1
H H48B 0.6459 0.7456 0.4719 0.095 Uiso calc R 1 1
C C49 0.6753(4) 0.8019(4) 0.39876(15) 0.0751(13) Uani d . 1 1
H H49A 0.6305 0.8329 0.3724 0.090 Uiso calc R 1 1
H H49B 0.7083 0.7324 0.3911 0.090 Uiso calc R 1 1
C C50 0.7668(4) 0.8808(4) 0.40021(16) 0.0765(13) Uani d . 1 1
H H50A 0.8091 0.8520 0.4278 0.092 Uiso calc R 1 1
H H50B 0.7338 0.9516 0.4059 0.092 Uiso calc R 1 1
C C51 0.8450(4) 0.8995(3) 0.35412(14) 0.0712(12) Uani d . 1 1
H H51A 0.8025 0.9286 0.3267 0.085 Uiso calc R 1 1
H H51B 0.8772 0.8284 0.3484 0.085 Uiso calc R 1 1
C C52 0.9382(4) 0.9777(4) 0.35481(15) 0.0743(13) Uani d . 1 1
H H52A 0.9065 1.0494 0.3601 0.089 Uiso calc R 1 1
H H52B 0.9809 0.9491 0.3822 0.089 Uiso calc R 1 1
C C53 1.0143(4) 0.9933(3) 0.30868(14) 0.0697(12) Uani d . 1 1
H H53A 0.9696 1.0135 0.2812 0.084 Uiso calc R 1 1
H H53B 1.0505 0.9223 0.3054 0.084 Uiso calc R 1 1
C C54 1.1025(3) 1.0783(4) 0.30422(15) 0.0708(12) Uani d . 1 1
H H54A 1.0673 1.1500 0.3069 0.085 Uiso calc R 1 1
H H54B 1.1485 1.0586 0.3313 0.085 Uiso calc R 1 1
C C55 1.1744(3) 1.0877(3) 0.25698(14) 0.0667(12) Uani d . 1 1
H H55A 1.1268 1.0994 0.2303 0.080 Uiso calc R 1 1
H H55B 1.2137 1.0173 0.2560 0.080 Uiso calc R 1 1
C C56 1.2597(3) 1.1795(3) 0.24710(15) 0.0701(12) Uani d . 1 1
H H56A 1.2220 1.2514 0.2412 0.084 Uiso calc R 1 1
H H56B 1.3009 1.1767 0.2756 0.084 Uiso calc R 1 1
C C57 1.3379(4) 1.1648(3) 0.20322(15) 0.0711(13) Uani d . 1 1
H H57A 1.2987 1.1287 0.1817 0.085 Uiso calc R 1 1
H H57B 1.3976 1.1145 0.2145 0.085 Uiso calc R 1 1
C C58 1.3050(4) 1.3378(3) 0.14485(16) 0.0792(14) Uani d . 1 1
H H58A 1.3407 1.3956 0.1219 0.119 Uiso calc R 1 1
H H58B 1.2536 1.3702 0.1672 0.119 Uiso calc R 1 1
H H58C 1.2662 1.2922 0.1275 0.119 Uiso calc R 1 1
C C59 1.4756(3) 1.2293(3) 0.13660(15) 0.0750(13) Uani d . 1 1
H H59A 1.4419 1.1839 0.1174 0.113 Uiso calc R 1 1
H H59B 1.5321 1.1867 0.1540 0.113 Uiso calc R 1 1
H H59C 1.5078 1.2920 0.1154 0.113 Uiso calc R 1 1
C C60 1.4428(3) 1.3343(3) 0.20586(14) 0.0636(11) Uani d . 1 1
H H60A 1.3856 1.3608 0.2282 0.076 Uiso calc R 1 1
H H60B 1.4924 1.2849 0.2254 0.076 Uiso calc R 1 1
C C61 1.5070(4) 1.4322(3) 0.17860(13) 0.0550(10) Uani d . 1 1
C C62 1.4553(4) 1.5329(4) 0.16524(15) 0.0685(12) Uani d . 1 1
H H62 1.3803 1.5425 0.1741 0.082 Uiso calc R 1 1
C C63 1.5138(5) 1.6200(4) 0.13867(16) 0.0741(13) Uani d . 1 1
H H63 1.4775 1.6877 0.1294 0.089 Uiso calc R 1 1
C C64 1.6239(5) 1.6089(4) 0.12581(15) 0.0765(14) Uani d . 1 1
H H64 1.6624 1.6682 0.1077 0.092 Uiso calc R 1 1
C C65 1.6780(4) 1.5084(4) 0.13985(16) 0.0727(13) Uani d . 1 1
H H65 1.7534 1.4999 0.1316 0.087 Uiso calc R 1 1
C C66 1.6190(4) 1.4205(3) 0.16644(14) 0.0636(11) Uani d . 1 1
H H66 1.6552 1.3530 0.1762 0.076 Uiso calc R 1 1
N N1 0.9864(2) 0.8228(2) 0.16809(10) 0.0490(8) Uani d . 1 1
N N2 1.3894(3) 1.2690(3) 0.17266(11) 0.0577(9) Uani d . 1 1

loop_
_atom_site_aniso_label
_atom_site_aniso_U_11
_atom_site_aniso_U_22
_atom_site_aniso_U_33
_atom_site_aniso_U_12
_atom_site_aniso_U_13
_atom_site_aniso_U_23
Ni1 0.0433(3) 0.0436(3) 0.0423(3) -0.0071(2) 0.0000(2) -0.0074(2)
Ni2 0.0481(3) 0.0541(3) 0.0489(3) -0.0058(2) -0.0017(2) -0.0093(2)
S1 0.0518(6) 0.0551(6) 0.0590(6) -0.0111(5) 0.0069(5) -0.0201(5)
S2 0.0594(7) 0.0645(7) 0.0563(6) -0.0255(5) 0.0151(5) -0.0241(5)
S3 0.0615(7) 0.0715(7) 0.0579(7) -0.0288(6) 0.0084(5) -0.0151(6)
S4 0.0631(7) 0.0540(6) 0.0662(7) -0.0150(5) -0.0015(6) -0.0198(5)
S5 0.0853(9) 0.0785(8) 0.0710(8) -0.0465(7) -0.0046(6) -0.0059(6)
S6 0.0531(6) 0.0619(6) 0.0488(6) -0.0193(5) 0.0104(5) -0.0200(5)
S7 0.0495(6) 0.0576(6) 0.0511(6) -0.0105(5) 0.0085(5) -0.0201(5)
S8 0.0436(6) 0.0780(7) 0.0531(6) -0.0183(5) 0.0053(5) -0.0123(5)
S9 0.0614(7) 0.0656(7) 0.0597(7) -0.0221(6) 0.0037(5) -0.0228(6)
S10 0.0811(9) 0.0988(9) 0.0826(9) -0.0529(8) -0.0003(7) -0.0119(7)
S11 0.0667(8) 0.0880(8) 0.0548(7) -0.0230(6) 0.0095(6) -0.0240(6)
S12 0.0528(7) 0.0647(7) 0.0595(7) -0.0120(5) 0.0076(5) -0.0193(5)
S13 0.0619(8) 0.0692(7) 0.0832(8) -0.0139(6) -0.0026(6) -0.0258(6)
S14 0.0611(8) 0.0866(8) 0.0648(7) -0.0230(6) 0.0034(6) -0.0047(6)
S15 0.0737(9) 0.0810(9) 0.1069(10) -0.0317(7) -0.0152(7) 0.0021(8)
S16 0.0554(7) 0.0647(7) 0.0485(6) -0.0156(5) -0.0005(5) -0.0157(5)
S17 0.0665(8) 0.0761(8) 0.0627(7) -0.0152(6) 0.0078(6) -0.0255(6)
S18 0.0752(8) 0.0688(7) 0.0786(8) -0.0104(6) -0.0094(6) -0.0317(6)
S19 0.0586(7) 0.0724(7) 0.0622(7) -0.0209(6) -0.0065(5) -0.0098(6)
S20 0.0809(9) 0.0668(8) 0.1041(10) -0.0231(7) -0.0249(7) -0.0133(7)
C1 0.048(2) 0.040(2) 0.049(2) -0.0065(18) -0.0109(19) -0.0029(18)
C2 0.043(2) 0.048(2) 0.054(2) -0.0156(18) 0.0002(19) 0.0022(19)
C3 0.063(3) 0.049(2) 0.047(2) -0.010(2) -0.009(2) 0.0026(19)
C4 0.045(2) 0.046(2) 0.043(2) -0.0063(18) -0.0103(18) -0.0051(18)
C5 0.033(2) 0.052(2) 0.048(2) -0.0062(17) -0.0065(17) -0.0005(18)
C6 0.056(3) 0.067(3) 0.046(2) -0.011(2) -0.0079(19) -0.006(2)
C7 0.049(3) 0.063(3) 0.051(3) -0.004(2) -0.003(2) 0.005(2)
C8 0.042(2) 0.049(2) 0.067(3) -0.0038(18) -0.013(2) -0.007(2)
C9 0.055(3) 0.066(3) 0.069(3) 0.004(2) -0.014(2) 0.005(2)
C10 0.050(3) 0.053(2) 0.062(3) -0.007(2) -0.013(2) 0.002(2)
C11 0.053(3) 0.050(2) 0.068(3) -0.004(2) -0.014(2) -0.012(2)
C12 0.058(3) 0.053(2) 0.069(3) 0.000(2) -0.014(2) -0.006(2)
C13 0.105(4) 0.114(4) 0.082(4) -0.032(3) 0.010(3) -0.028(3)
C14 0.093(4) 0.104(4) 0.077(3) -0.019(3) 0.012(3) -0.017(3)
C15 0.089(4) 0.087(3) 0.081(4) -0.011(3) 0.005(3) -0.010(3)
C16 0.074(3) 0.084(3) 0.079(3) -0.008(3) 0.006(3) -0.006(3)
C17 0.086(4) 0.076(3) 0.079(3) -0.005(3) 0.010(3) -0.010(3)
C18 0.067(3) 0.086(3) 0.083(3) -0.012(3) 0.006(3) -0.011(3)
C19 0.069(3) 0.085(3) 0.074(3) -0.008(3) 0.007(2) -0.010(3)
C20 0.061(3) 0.080(3) 0.077(3) -0.005(2) 0.004(2) -0.013(3)
C21 0.067(3) 0.086(3) 0.069(3) -0.011(3) -0.001(2) -0.014(3)
C22 0.063(3) 0.086(3) 0.065(3) -0.010(3) 0.002(2) -0.009(2)
C23 0.069(3) 0.091(3) 0.061(3) -0.014(3) -0.009(2) -0.004(3)
C24 0.072(3) 0.107(4) 0.055(3) -0.019(3) -0.003(2) -0.010(3)
C25 0.063(3) 0.080(3) 0.051(3) -0.007(2) -0.008(2) -0.008(2)
C26 0.068(3) 0.092(3) 0.048(3) -0.020(3) -0.005(2) -0.007(2)
C27 0.062(3) 0.076(3) 0.050(3) -0.007(2) -0.004(2) -0.006(2)
C28 0.065(3) 0.071(3) 0.050(3) -0.007(2) -0.005(2) -0.007(2)
C29 0.070(3) 0.074(3) 0.050(3) -0.013(2) -0.002(2) -0.011(2)
C30 0.065(3) 0.072(3) 0.043(2) -0.003(2) 0.001(2) -0.012(2)
C31 0.063(3) 0.074(3) 0.050(3) 0.003(2) -0.010(2) -0.004(2)
C32 0.069(3) 0.064(3) 0.073(3) 0.010(2) 0.011(2) -0.019(2)
C33 0.053(3) 0.079(3) 0.052(3) -0.010(2) -0.005(2) -0.017(2)
C34 0.057(3) 0.055(3) 0.048(2) -0.001(2) -0.009(2) -0.008(2)
C35 0.059(3) 0.062(3) 0.071(3) -0.003(2) 0.002(2) 0.004(2)
C36 0.063(3) 0.083(3) 0.090(4) -0.013(3) 0.012(3) -0.020(3)
C37 0.096(4) 0.087(4) 0.056(3) -0.043(3) -0.007(3) -0.006(3)
C38 0.116(5) 0.063(3) 0.066(3) -0.028(3) -0.038(3) 0.008(3)
C39 0.071(3) 0.066(3) 0.073(3) -0.001(2) -0.022(3) -0.023(3)
C40 0.121(5) 0.126(5) 0.120(5) 0.002(4) 0.034(4) 0.006(4)
C41 0.101(4) 0.092(4) 0.094(4) -0.001(3) 0.004(3) 0.000(3)
C42 0.082(4) 0.083(3) 0.072(3) 0.001(3) -0.007(3) -0.014(3)
C43 0.093(4) 0.077(3) 0.071(3) 0.001(3) -0.007(3) -0.007(3)
C44 0.084(4) 0.082(3) 0.078(3) 0.001(3) -0.008(3) -0.014(3)
C45 0.087(4) 0.078(3) 0.077(3) -0.003(3) -0.003(3) -0.011(3)
C46 0.076(3) 0.084(3) 0.081(3) -0.002(3) -0.005(3) -0.015(3)
C47 0.086(4) 0.078(3) 0.072(3) -0.002(3) -0.003(3) -0.012(3)
C48 0.073(3) 0.089(3) 0.074(3) -0.006(3) 0.002(3) -0.014(3)
C49 0.081(3) 0.076(3) 0.065(3) 0.002(3) -0.003(3) -0.006(2)
C50 0.073(3) 0.083(3) 0.071(3) 0.001(3) -0.002(3) -0.012(3)
C51 0.080(3) 0.076(3) 0.054(3) 0.005(3) -0.001(2) -0.005(2)
C52 0.071(3) 0.090(3) 0.061(3) -0.002(3) -0.003(2) -0.014(3)
C53 0.079(3) 0.072(3) 0.054(3) 0.001(3) 0.001(2) -0.003(2)
C54 0.073(3) 0.081(3) 0.061(3) -0.008(3) -0.008(2) -0.013(2)
C55 0.076(3) 0.062(3) 0.061(3) 0.000(2) -0.005(2) -0.008(2)
C56 0.068(3) 0.076(3) 0.066(3) -0.008(2) -0.002(2) -0.014(2)
C57 0.073(3) 0.066(3) 0.074(3) -0.014(2) 0.008(3) -0.014(2)
C58 0.078(3) 0.079(3) 0.086(3) 0.005(3) -0.033(3) -0.017(3)
C59 0.082(3) 0.077(3) 0.069(3) -0.003(3) 0.011(3) -0.027(2)
C60 0.061(3) 0.080(3) 0.052(3) -0.001(2) -0.007(2) -0.016(2)
C61 0.061(3) 0.063(3) 0.045(2) 0.001(2) -0.007(2) -0.018(2)
C62 0.075(3) 0.072(3) 0.064(3) 0.006(3) -0.014(2) -0.027(3)
C63 0.107(4) 0.062(3) 0.057(3) 0.003(3) -0.010(3) -0.022(2)
C64 0.112(4) 0.071(3) 0.050(3) -0.024(3) 0.007(3) -0.023(2)
C65 0.068(3) 0.086(4) 0.069(3) -0.015(3) 0.010(2) -0.033(3)
C66 0.072(3) 0.061(3) 0.060(3) 0.002(2) -0.011(2) -0.017(2)
N1 0.0452(19) 0.059(2) 0.0420(18) 0.0037(16) 0.0006(15) -0.0088(16)
N2 0.055(2) 0.069(2) 0.050(2) -0.0030(18) -0.0023(17) -0.0124(18)

loop_
_atom_type_symbol
_atom_type_description
_atom_type_scat_dispersion_real
_atom_type_scat_dispersion_imag
_atom_type_scat_source
C C 0.0033 0.0016 'International Tables Vol C Tables 4.2.6.8 and 6.1.1.4'
H H 0.0000 0.0000 'International Tables Vol C Tables 4.2.6.8 and 6.1.1.4'
N N 0.0061 0.0033 'International Tables Vol C Tables 4.2.6.8 and 6.1.1.4'
S S 0.1246 0.1234 'International Tables Vol C Tables 4.2.6.8 and 6.1.1.4'
Ni Ni 0.3393 1.1124 'International Tables Vol C Tables 4.2.6.8 and 6.1.1.4'

loop_
_geom_angle_atom_site_label_1
_geom_angle_atom_site_label_2
_geom_angle_atom_site_label_3
_geom_angle
S2 Ni1 S7 177.16(5)
S2 Ni1 S6 85.19(4)
S7 Ni1 S6 93.30(4)
S2 Ni1 S1 93.15(4)
S7 Ni1 S1 88.33(4)
S6 Ni1 S1 178.28(4)
S11 Ni2 S12 92.97(4)
S11 Ni2 S17 86.67(4)
S12 Ni2 S17 178.72(5)
S11 Ni2 S16 178.34(5)
S12 Ni2 S16 87.17(4)
S17 Ni2 S16 93.22(4)
C1 S1 Ni1 101.54(13)
C2 S2 Ni1 102.33(13)
C3 S3 C2 98.11(18)
C3 S4 C1 97.51(18)
C4 S6 Ni1 102.04(12)
C5 S7 Ni1 101.94(12)
C6 S8 C5 98.40(17)
C4 S9 C6 97.65(17)
C7 S11 Ni2 102.71(14)
C8 S12 Ni2 102.07(14)
C9 S13 C8 97.8(2)
C9 S14 C7 97.88(19)
C10 S16 Ni2 102.23(14)
C11 S17 Ni2 101.98(14)
C12 S18 C11 97.58(19)
C12 S19 C10 97.68(19)
C2 C1 S1 121.3(3)
C2 C1 S4 116.4(3)
S1 C1 S4 122.3(2)
C1 C2 S2 121.6(3)
C1 C2 S3 115.8(3)
S2 C2 S3 122.6(2)
S5 C3 S3 123.9(2)
S5 C3 S4 123.9(2)
S3 C3 S4 112.2(2)
C5 C4 S6 121.2(3)
C5 C4 S9 116.6(3)
S6 C4 S9 122.2(2)
C4 C5 S7 121.5(3)
C4 C5 S8 115.2(3)
S7 C5 S8 123.4(2)
S10 C6 S8 123.5(2)
S10 C6 S9 124.3(2)
S8 C6 S9 112.1(2)
C8 C7 S11 121.0(3)
C8 C7 S14 115.6(3)
S11 C7 S14 123.3(2)
C7 C8 S12 121.2(3)
C7 C8 S13 116.3(3)
S12 C8 S13 122.4(2)
S15 C9 S14 124.0(3)
S15 C9 S13 123.7(3)
S14 C9 S13 112.3(2)
C11 C10 S16 121.0(3)
C11 C10 S19 115.9(3)
S16 C10 S19 123.0(2)
C10 C11 S17 121.5(3)
C10 C11 S18 115.8(3)
S17 C11 S18 122.6(2)
S20 C12 S19 123.4(2)
S20 C12 S18 123.8(2)
S19 C12 S18 112.9(2)
C14 C13 H13A 109.5
C14 C13 H13B 109.5
H13A C13 H13B 109.5
C14 C13 H13C 109.5
H13A C13 H13C 109.5
H13B C13 H13C 109.5
C15 C14 C13 113.6(4)
C15 C14 H14A 108.9
C13 C14 H14A 108.9
C15 C14 H14B 108.9
C13 C14 H14B 108.9
H14A C14 H14B 107.7
C14 C15 C16 116.1(4)
C14 C15 H15A 108.3
C16 C15 H15A 108.3
C14 C15 H15B 108.3
C16 C15 H15B 108.3
H15A C15 H15B 107.4
C17 C16 C15 112.6(4)
C17 C16 H16A 109.1
C15 C16 H16A 109.1
C17 C16 H16B 109.1
C15 C16 H16B 109.1
H16A C16 H16B 107.8
C16 C17 C18 115.4(4)
C16 C17 H17A 108.4
C18 C17 H17A 108.4
C16 C17 H17B 108.4
C18 C17 H17B 108.4
H17A C17 H17B 107.5
C17 C18 C19 113.6(4)
C17 C18 H18A 108.8
C19 C18 H18A 108.8
C17 C18 H18B 108.8
C19 C18 H18B 108.8
H18A C18 H18B 107.7
C20 C19 C18 113.8(4)
C20 C19 H19A 108.8
C18 C19 H19A 108.8
C20 C19 H19B 108.8
C18 C19 H19B 108.8
H19A C19 H19B 107.7
C21 C20 C19 114.2(4)
C21 C20 H20A 108.7
C19 C20 H20A 108.7
C21 C20 H20B 108.7
C19 C20 H20B 108.7
H20A C20 H20B 107.6
C20 C21 C22 114.1(4)
C20 C21 H21A 108.7
C22 C21 H21A 108.7
C20 C21 H21B 108.7
C22 C21 H21B 108.7
H21A C21 H21B 107.6
C23 C22 C21 115.1(4)
C23 C22 H22A 108.5
C21 C22 H22A 108.5
C23 C22 H22B 108.5
C21 C22 H22B 108.5
H22A C22 H22B 107.5
C22 C23 C24 114.5(4)
C22 C23 H23A 108.6
C24 C23 H23A 108.6
C22 C23 H23B 108.6
C24 C23 H23B 108.6
H23A C23 H23B 107.6
C23 C24 C25 114.2(3)
C23 C24 H24A 108.7
C25 C24 H24A 108.7
C23 C24 H24B 108.7
C25 C24 H24B 108.7
H24A C24 H24B 107.6
C24 C25 C26 114.3(3)
C24 C25 H25A 108.7
C26 C25 H25A 108.7
C24 C25 H25B 108.7
C26 C25 H25B 108.7
H25A C25 H25B 107.6
C27 C26 C25 113.0(3)
C27 C26 H26A 109.0
C25 C26 H26A 109.0
C27 C26 H26B 109.0
C25 C26 H26B 109.0
H26A C26 H26B 107.8
C28 C27 C26 114.1(3)
C28 C27 H27A 108.7
C26 C27 H27A 108.7
C28 C27 H27B 108.7
C26 C27 H27B 108.7
H27A C27 H27B 107.6
C27 C28 C29 113.6(3)
C27 C28 H28A 108.8
C29 C28 H28A 108.8
C27 C28 H28B 108.8
C29 C28 H28B 108.8
H28A C28 H28B 107.7
C30 C29 C28 110.3(3)
C30 C29 H29A 109.6
C28 C29 H29A 109.6
C30 C29 H29B 109.6
C28 C29 H29B 109.6
H29A C29 H29B 108.1
C29 C30 N1 117.5(3)
C29 C30 H30A 107.9
N1 C30 H30A 107.9
C29 C30 H30B 107.9
N1 C30 H30B 107.9
H30A C30 H30B 107.2
N1 C31 H31A 109.5
N1 C31 H31B 109.5
H31A C31 H31B 109.5
N1 C31 H31C 109.5
H31A C31 H31C 109.5
H31B C31 H31C 109.5
N1 C32 H32A 109.5
N1 C32 H32B 109.5
H32A C32 H32B 109.5
N1 C32 H32C 109.5
H32A C32 H32C 109.5
H32B C32 H32C 109.5
C34 C33 N1 117.0(3)
C34 C33 H33A 108.1
N1 C33 H33A 108.1
C34 C33 H33B 108.1
N1 C33 H33B 108.1
H33A C33 H33B 107.3
C35 C34 C39 118.4(4)
C35 C34 C33 120.2(4)
C39 C34 C33 121.2(4)
C34 C35 C36 121.3(4)
C34 C35 H35 119.4
C36 C35 H35 119.4
C37 C36 C35 119.5(5)
C37 C36 H36 120.2
C35 C36 H36 120.2
C38 C37 C36 120.8(5)
C38 C37 H37 119.6
C36 C37 H37 119.6
C37 C38 C39 119.7(4)
C37 C38 H38 120.1
C39 C38 H38 120.1
C34 C39 C38 120.2(4)
C34 C39 H39 119.9
C38 C39 H39 119.9
C41 C40 H40A 109.5
C41 C40 H40B 109.5
H40A C40 H40B 109.5
C41 C40 H40C 109.5
H40A C40 H40C 109.5
H40B C40 H40C 109.5
C40 C41 C42 115.9(5)
C40 C41 H41A 108.3
C42 C41 H41A 108.3
C40 C41 H41B 108.3
C42 C41 H41B 108.3
H41A C41 H41B 107.4
C41 C42 C43 114.8(4)
C41 C42 H42A 108.6
C43 C42 H42A 108.6
C41 C42 H42B 108.6
C43 C42 H42B 108.6
H42A C42 H42B 107.6
C44 C43 C42 116.7(4)
C44 C43 H43A 108.1
C42 C43 H43A 108.1
C44 C43 H43B 108.1
C42 C43 H43B 108.1
H43A C43 H43B 107.3
C43 C44 C45 115.0(4)
C43 C44 H44A 108.5
C45 C44 H44A 108.5
C43 C44 H44B 108.5
C45 C44 H44B 108.5
H44A C44 H44B 107.5
C46 C45 C44 114.6(4)
C46 C45 H45A 108.6
C44 C45 H45A 108.6
C46 C45 H45B 108.6
C44 C45 H45B 108.6
H45A C45 H45B 107.6
C45 C46 C47 115.2(4)
C45 C46 H46A 108.5
C47 C46 H46A 108.5
C45 C46 H46B 108.5
C47 C46 H46B 108.5
H46A C46 H46B 107.5
C48 C47 C46 114.5(4)
C48 C47 H47A 108.6
C46 C47 H47A 108.6
C48 C47 H47B 108.6
C46 C47 H47B 108.6
H47A C47 H47B 107.6
C49 C48 C47 115.0(4)
C49 C48 H48A 108.5
C47 C48 H48A 108.5
C49 C48 H48B 108.5
C47 C48 H48B 108.5
H48A C48 H48B 107.5
C48 C49 C50 114.6(4)
C48 C49 H49A 108.6
C50 C49 H49A 108.6
C48 C49 H49B 108.6
C50 C49 H49B 108.6
H49A C49 H49B 107.6
C49 C50 C51 114.4(4)
C49 C50 H50A 108.7
C51 C50 H50A 108.7
C49 C50 H50B 108.7
C51 C50 H50B 108.7
H50A C50 H50B 107.6
C50 C51 C52 115.5(4)
C50 C51 H51A 108.4
C52 C51 H51A 108.4
C50 C51 H51B 108.4
C52 C51 H51B 108.4
H51A C51 H51B 107.5
C53 C52 C51 113.8(4)
C53 C52 H52A 108.8
C51 C52 H52A 108.8
C53 C52 H52B 108.8
C51 C52 H52B 108.8
H52A C52 H52B 107.7
C52 C53 C54 117.3(4)
C52 C53 H53A 108.0
C54 C53 H53A 108.0
C52 C53 H53B 108.0
C54 C53 H53B 108.0
H53A C53 H53B 107.2
C55 C54 C53 113.3(3)
C55 C54 H54A 108.9
C53 C54 H54A 108.9
C55 C54 H54B 108.9
C53 C54 H54B 108.9
H54A C54 H54B 107.7
C54 C55 C56 117.0(3)
C54 C55 H55A 108.0
C56 C55 H55A 108.0
C54 C55 H55B 108.0
C56 C55 H55B 108.0
H55A C55 H55B 107.3
C57 C56 C55 110.2(3)
C57 C56 H56A 109.6
C55 C56 H56A 109.6
C57 C56 H56B 109.6
C55 C56 H56B 109.6
H56A C56 H56B 108.1
C56 C57 N2 117.7(3)
C56 C57 H57A 107.9
N2 C57 H57A 107.9
C56 C57 H57B 107.9
N2 C57 H57B 107.9
H57A C57 H57B 107.2
N2 C58 H58A 109.5
N2 C58 H58B 109.5
H58A C58 H58B 109.5
N2 C58 H58C 109.5
H58A C58 H58C 109.5
H58B C58 H58C 109.5
N2 C59 H59A 109.5
N2 C59 H59B 109.5
H59A C59 H59B 109.5
N2 C59 H59C 109.5
H59A C59 H59C 109.5
H59B C59 H59C 109.5
C61 C60 N2 113.9(3)
C61 C60 H60A 108.8
N2 C60 H60A 108.8
C61 C60 H60B 108.8
N2 C60 H60B 108.8
H60A C60 H60B 107.7
C62 C61 C66 119.0(4)
C62 C61 C60 120.9(4)
C66 C61 C60 120.0(4)
C61 C62 C63 120.3(4)
C61 C62 H62 119.9
C63 C62 H62 119.9
C64 C63 C62 121.1(5)
C64 C63 H63 119.4
C62 C63 H63 119.4
C63 C64 C65 119.4(4)
C63 C64 H64 120.3
C65 C64 H64 120.3
C64 C65 C66 119.5(4)
C64 C65 H65 120.3
C66 C65 H65 120.3
C61 C66 C65 120.7(4)
C61 C66 H66 119.7
C65 C66 H66 119.7
C32 N1 C31 108.8(3)
C32 N1 C33 111.6(3)
C31 N1 C33 109.7(3)
C32 N1 C30 110.6(3)
C31 N1 C30 110.7(3)
C33 N1 C30 105.4(3)
C58 N2 C59 108.4(3)
C58 N2 C60 111.4(3)
C59 N2 C60 110.1(3)
C58 N2 C57 110.6(3)
C59 N2 C57 106.4(3)
C60 N2 C57 109.8(3)

loop_
_geom_bond_atom_site_label_1
_geom_bond_atom_site_label_2
_geom_bond_distance
_geom_bond_publ_flag
Ni1 S2 2.1516(10) y
Ni1 S7 2.1607(10) y
Ni1 S6 2.1631(10) y
Ni1 S1 2.1657(10) y
Ni2 S11 2.1504(11) y
Ni2 S12 2.1591(11) y
Ni2 S17 2.1605(11) y
Ni2 S16 2.1615(10) y
S1 C1 1.727(4) ?
S2 C2 1.709(4) ?
S3 C3 1.727(4) ?
S3 C2 1.745(3) ?
S4 C3 1.742(4) ?
S4 C1 1.744(3) ?
S5 C3 1.635(4) ?
S6 C4 1.718(3) ?
S7 C5 1.720(3) ?
S8 C6 1.726(4) ?
S8 C5 1.740(3) ?
S9 C4 1.736(3) ?
S9 C6 1.737(4) ?
S10 C6 1.639(4) ?
S11 C7 1.712(4) ?
S12 C8 1.723(4) ?
S13 C9 1.736(4) ?
S13 C8 1.737(4) ?
S14 C9 1.730(4) ?
S14 C7 1.746(4) ?
S15 C9 1.635(4) ?
S16 C10 1.713(4) ?
S17 C11 1.715(4) ?
S18 C12 1.731(4) ?
S18 C11 1.745(4) ?
S19 C12 1.729(4) ?
S19 C10 1.741(4) ?
S20 C12 1.647(4) ?
C1 C2 1.343(5) ?
C4 C5 1.357(5) ?
C7 C8 1.351(5) ?
C10 C11 1.360(5) ?
C13 C14 1.518(5) ?
C13 H13A 0.9600 ?
C13 H13B 0.9600 ?
C13 H13C 0.9600 ?
C14 C15 1.470(5) ?
C14 H14A 0.9700 ?
C14 H14B 0.9700 ?
C15 C16 1.531(5) ?
C15 H15A 0.9700 ?
C15 H15B 0.9700 ?
C16 C17 1.506(5) ?
C16 H16A 0.9700 ?
C16 H16B 0.9700 ?
C17 C18 1.511(5) ?
C17 H17A 0.9700 ?
C17 H17B 0.9700 ?
C18 C19 1.516(5) ?
C18 H18A 0.9700 ?
C18 H18B 0.9700 ?
C19 C20 1.513(5) ?
C19 H19A 0.9700 ?
C19 H19B 0.9700 ?
C20 C21 1.512(5) ?
C20 H20A 0.9700 ?
C20 H20B 0.9700 ?
C21 C22 1.513(5) ?
C21 H21A 0.9700 ?
C21 H21B 0.9700 ?
C22 C23 1.504(5) ?
C22 H22A 0.9700 ?
C22 H22B 0.9700 ?
C23 C24 1.514(5) ?
C23 H23A 0.9700 ?
C23 H23B 0.9700 ?
C24 C25 1.515(5) ?
C24 H24A 0.9700 ?
C24 H24B 0.9700 ?
C25 C26 1.522(5) ?
C25 H25A 0.9700 ?
C25 H25B 0.9700 ?
C26 C27 1.514(5) ?
C26 H26A 0.9700 ?
C26 H26B 0.9700 ?
C27 C28 1.514(5) ?
C27 H27A 0.9700 ?
C27 H27B 0.9700 ?
C28 C29 1.514(5) ?
C28 H28A 0.9700 ?
C28 H28B 0.9700 ?
C29 C30 1.508(5) ?
C29 H29A 0.9700 ?
C29 H29B 0.9700 ?
C30 N1 1.522(4) ?
C30 H30A 0.9700 ?
C30 H30B 0.9700 ?
C31 N1 1.501(4) ?
C31 H31A 0.9600 ?
C31 H31B 0.9600 ?
C31 H31C 0.9600 ?
C32 N1 1.499(4) ?
C32 H32A 0.9600 ?
C32 H32B 0.9600 ?
C32 H32C 0.9600 ?
C33 C34 1.505(5) ?
C33 N1 1.519(4) ?
C33 H33A 0.9700 ?
C33 H33B 0.9700 ?
C34 C35 1.364(5) ?
C34 C39 1.387(5) ?
C35 C36 1.390(5) ?
C35 H35 0.9300 ?
C36 C37 1.359(6) ?
C36 H36 0.9300 ?
C37 C38 1.355(6) ?
C37 H37 0.9300 ?
C38 C39 1.398(6) ?
C38 H38 0.9300 ?
C39 H39 0.9300 ?
C40 C41 1.488(6) ?
C40 H40A 0.9600 ?
C40 H40B 0.9600 ?
C40 H40C 0.9600 ?
C41 C42 1.500(6) ?
C41 H41A 0.9700 ?
C41 H41B 0.9700 ?
C42 C43 1.506(5) ?
C42 H42A 0.9700 ?
C42 H42B 0.9700 ?
C43 C44 1.493(5) ?
C43 H43A 0.9700 ?
C43 H43B 0.9700 ?
C44 C45 1.506(5) ?
C44 H44A 0.9700 ?
C44 H44B 0.9700 ?
C45 C46 1.504(5) ?
C45 H45A 0.9700 ?
C45 H45B 0.9700 ?
C46 C47 1.529(5) ?
C46 H46A 0.9700 ?
C46 H46B 0.9700 ?
C47 C48 1.510(5) ?
C47 H47A 0.9700 ?
C47 H47B 0.9700 ?
C48 C49 1.509(5) ?
C48 H48A 0.9700 ?
C48 H48B 0.9700 ?
C49 C50 1.513(5) ?
C49 H49A 0.9700 ?
C49 H49B 0.9700 ?
C50 C51 1.514(5) ?
C50 H50A 0.9700 ?
C50 H50B 0.9700 ?
C51 C52 1.519(5) ?
C51 H51A 0.9700 ?
C51 H51B 0.9700 ?
C52 C53 1.500(5) ?
C52 H52A 0.9700 ?
C52 H52B 0.9700 ?
C53 C54 1.510(5) ?
C53 H53A 0.9700 ?
C53 H53B 0.9700 ?
C54 C55 1.499(5) ?
C54 H54A 0.9700 ?
C54 H54B 0.9700 ?
C55 C56 1.537(5) ?
C55 H55A 0.9700 ?
C55 H55B 0.9700 ?
C56 C57 1.506(5) ?
C56 H56A 0.9700 ?
C56 H56B 0.9700 ?
C57 N2 1.533(4) ?
C57 H57A 0.9700 ?
C57 H57B 0.9700 ?
C58 N2 1.488(5) ?
C58 H58A 0.9600 ?
C58 H58B 0.9600 ?
C58 H58C 0.9600 ?
C59 N2 1.503(4) ?
C59 H59A 0.9600 ?
C59 H59B 0.9600 ?
C59 H59C 0.9600 ?
C60 C61 1.513(5) ?
C60 N2 1.521(4) ?
C60 H60A 0.9700 ?
C60 H60B 0.9700 ?
C61 C62 1.368(5) ?
C61 C66 1.380(5) ?
C62 C63 1.378(5) ?
C62 H62 0.9300 ?
C63 C64 1.360(6) ?
C63 H63 0.9300 ?
C64 C65 1.382(6) ?
C64 H64 0.9300 ?
C65 C66 1.387(5) ?
C65 H65 0.9300 ?
C66 H66 0.9300 ?

loop_
_geom_torsion_atom_site_label_1
_geom_torsion_atom_site_label_2
_geom_torsion_atom_site_label_3
_geom_torsion_atom_site_label_4
_geom_torsion
S2 Ni1 S1 C1 2.25(13)
S7 Ni1 S1 C1 179.83(13)
S6 Ni1 S1 C1 18.6(16)
S7 Ni1 S2 C2 -123.9(9)
S6 Ni1 S2 C2 178.06(14)
S1 Ni1 S2 C2 -2.43(14)
S2 Ni1 S6 C4 175.20(13)
S7 Ni1 S6 C4 -2.38(13)
S1 Ni1 S6 C4 158.8(15)
S2 Ni1 S7 C5 -56.2(9)
S6 Ni1 S7 C5 1.60(13)
S1 Ni1 S7 C5 -177.85(13)
S12 Ni2 S11 C7 2.06(14)
S17 Ni2 S11 C7 -176.71(14)
S16 Ni2 S11 C7 97.1(16)
S11 Ni2 S12 C8 -1.66(14)
S17 Ni2 S12 C8 72(2)
S16 Ni2 S12 C8 180.00(13)
S11 Ni2 S16 C10 85.7(16)
S12 Ni2 S16 C10 -179.14(14)
S17 Ni2 S16 C10 -0.37(14)
S11 Ni2 S17 C11 -178.54(14)
S12 Ni2 S17 C11 107(2)
S16 Ni2 S17 C11 -0.21(14)
Ni1 S1 C1 C2 -1.6(3)
Ni1 S1 C1 S4 178.90(19)
C3 S4 C1 C2 -0.1(3)
C3 S4 C1 S1 179.5(2)
S1 C1 C2 S2 -0.4(5)
S4 C1 C2 S2 179.1(2)
S1 C1 C2 S3 -179.56(19)
S4 C1 C2 S3 0.0(4)
Ni1 S2 C2 C1 2.2(4)
Ni1 S2 C2 S3 -178.7(2)
C3 S3 C2 C1 0.1(3)
C3 S3 C2 S2 -179.0(2)
C2 S3 C3 S5 179.0(3)
C2 S3 C3 S4 -0.1(2)
C1 S4 C3 S5 -179.0(3)
C1 S4 C3 S3 0.1(2)
Ni1 S6 C4 C5 3.0(3)
Ni1 S6 C4 S9 -177.27(19)
C6 S9 C4 C5 0.0(3)
C6 S9 C4 S6 -179.7(2)
S6 C4 C5 S7 -2.1(5)
S9 C4 C5 S7 178.22(19)
S6 C4 C5 S8 178.40(19)
S9 C4 C5 S8 -1.3(4)
Ni1 S7 C5 C4 -0.1(3)
Ni1 S7 C5 S8 179.34(19)
C6 S8 C5 C4 1.9(3)
C6 S8 C5 S7 -177.6(2)
C5 S8 C6 S10 176.4(3)
C5 S8 C6 S9 -1.9(2)
C4 S9 C6 S10 -177.0(3)
C4 S9 C6 S8 1.3(2)
Ni2 S11 C7 C8 -2.2(4)
Ni2 S11 C7 S14 179.5(2)
C9 S14 C7 C8 -2.6(4)
C9 S14 C7 S11 175.8(3)
S11 C7 C8 S12 1.0(5)
S14 C7 C8 S12 179.5(2)
S11 C7 C8 S13 -176.1(2)
S14 C7 C8 S13 2.3(4)
Ni2 S12 C8 C7 0.8(4)
Ni2 S12 C8 S13 177.7(2)
C9 S13 C8 C7 -0.8(4)
C9 S13 C8 S12 -177.9(2)
C7 S14 C9 S15 -176.7(3)
C7 S14 C9 S13 2.0(3)
C8 S13 C9 S15 177.7(3)
C8 S13 C9 S14 -1.0(3)
Ni2 S16 C10 C11 1.1(4)
Ni2 S16 C10 S19 -179.0(2)
C12 S19 C10 C11 4.1(3)
C12 S19 C10 S16 -175.8(2)
S16 C10 C11 S17 -1.5(5)
S19 C10 C11 S17 178.6(2)
S16 C10 C11 S18 176.4(2)
S19 C10 C11 S18 -3.5(4)
Ni2 S17 C11 C10 1.0(4)
Ni2 S17 C11 S18 -176.8(2)
C12 S18 C11 C10 1.1(4)
C12 S18 C11 S17 178.9(3)
C10 S19 C12 S20 176.4(3)
C10 S19 C12 S18 -3.2(3)
C11 S18 C12 S20 -177.8(3)
C11 S18 C12 S19 1.7(3)
C13 C14 C15 C16 -180.0(4)
C14 C15 C16 C17 -179.4(4)
C15 C16 C17 C18 -179.7(4)
C16 C17 C18 C19 179.1(4)
C17 C18 C19 C20 -178.8(4)
C18 C19 C20 C21 177.9(4)
C19 C20 C21 C22 -178.2(4)
C20 C21 C22 C23 175.6(4)
C21 C22 C23 C24 179.6(4)
C22 C23 C24 C25 178.3(4)
C23 C24 C25 C26 176.8(4)
C24 C25 C26 C27 -176.5(4)
C25 C26 C27 C28 176.4(4)
C26 C27 C28 C29 -175.0(4)
C27 C28 C29 C30 -178.2(3)
C28 C29 C30 N1 -176.8(3)
N1 C33 C34 C35 -89.3(5)
N1 C33 C34 C39 95.5(4)
C39 C34 C35 C36 -0.5(6)
C33 C34 C35 C36 -175.9(4)
C34 C35 C36 C37 -0.6(7)
C35 C36 C37 C38 0.4(7)
C36 C37 C38 C39 0.8(7)
C35 C34 C39 C38 1.7(6)
C33 C34 C39 C38 177.0(4)
C37 C38 C39 C34 -1.9(6)
C40 C41 C42 C43 -178.7(4)
C41 C42 C43 C44 179.5(4)
C42 C43 C44 C45 -179.3(4)
C43 C44 C45 C46 -180.0(4)
C44 C45 C46 C47 178.7(4)
C45 C46 C47 C48 179.1(4)
C46 C47 C48 C49 177.2(4)
C47 C48 C49 C50 178.8(4)
C48 C49 C50 C51 176.7(4)
C49 C50 C51 C52 -179.5(4)
C50 C51 C52 C53 179.5(4)
C51 C52 C53 C54 174.1(4)
C52 C53 C54 C55 179.9(4)
C53 C54 C55 C56 174.6(4)
C54 C55 C56 C57 169.8(4)
C55 C56 C57 N2 151.0(4)
N2 C60 C61 C62 85.7(4)
N2 C60 C61 C66 -93.6(4)
C66 C61 C62 C63 2.0(6)
C60 C61 C62 C63 -177.3(4)
C61 C62 C63 C64 -1.0(6)
C62 C63 C64 C65 -0.3(7)
C63 C64 C65 C66 0.6(6)
C62 C61 C66 C65 -1.8(6)
C60 C61 C66 C65 177.6(3)
C64 C65 C66 C61 0.5(6)
C34 C33 N1 C32 55.3(4)
C34 C33 N1 C31 -65.4(4)
C34 C33 N1 C30 175.4(3)
C29 C30 N1 C32 -59.1(4)
C29 C30 N1 C31 61.6(4)
C29 C30 N1 C33 -179.9(3)
C61 C60 N2 C58 -63.5(4)
C61 C60 N2 C59 56.9(4)
C61 C60 N2 C57 173.7(3)
C56 C57 N2 C58 -70.8(5)
C56 C57 N2 C59 171.6(4)
C56 C57 N2 C60 52.5(5)
